data_7126118
loop_
_publ_author_name
'Li, Hui-Hui'
'Wang, Chang-Feng'
'Wu, Ya-Xing'
'Jiang, Fan'
'Shi, Chao'
'Ye, Heng-Yun'
'Zhang, Yi'

_publ_section_title
;
 Halogen substitution regulates the phase transition temperature and band
 gap of semiconductor compounds.
;
_journal_issue 11
_journal_name_full 'Chemical communications (Cambridge, England)'
_journal_page_first 1697
_journal_page_last 1700
_journal_paper_doi 10.1039/c9cc09477f
_journal_volume 56
_journal_year 2020
_chemical_formula_sum 'C6 Bi Cl3 I6 N3'
_chemical_formula_weight 1190.82
_space_group_crystal_system monoclinic
_space_group_IT_number 12
_space_group_name_Hall '-C 2y'
_space_group_name_H-M_alt 'C 1 2/m 1'
_audit_creation_method SHELXL-2014/7
_audit_update_record
;
2019-12-23 deposited with the CCDC.	2020-01-06 downloaded from the CCDC.
;
_cell_angle_alpha 90
_cell_angle_beta 110.247(4)
_cell_angle_gamma 90
_cell_formula_units_Z 4
_cell_length_a 26.2181(14)
_cell_length_b 8.6303(4)
_cell_length_c 13.2652(7)
_cell_measurement_reflns_used 5127
_cell_measurement_temperature 373(2)
_cell_measurement_theta_max 29.5760
_cell_measurement_theta_min 2.7020
_cell_volume 2816.1(3)
_computing_structure_refinement 'SHELXL-2014/7 (Sheldrick, 2014)'
_diffrn_ambient_temperature 373(2)
_diffrn_measured_fraction_theta_full 0.999
_diffrn_measured_fraction_theta_max 0.999
_diffrn_measurement_device_type 'Rigaku, SCXmini'
_diffrn_measurement_method '\w scans'
_diffrn_radiation_type MoK\a
_diffrn_radiation_wavelength 0.71073
_diffrn_reflns_av_R_equivalents 0.0270
_diffrn_reflns_av_unetI/netI 0.0228
_diffrn_reflns_Laue_measured_fraction_full 0.999
_diffrn_reflns_Laue_measured_fraction_max 0.999
_diffrn_reflns_limit_h_max 31
_diffrn_reflns_limit_h_min -31
_diffrn_reflns_limit_k_max 10
_diffrn_reflns_limit_k_min -10
_diffrn_reflns_limit_l_max 15
_diffrn_reflns_limit_l_min -15
_diffrn_reflns_number 11426
_diffrn_reflns_point_group_measured_fraction_full 0.999
_diffrn_reflns_point_group_measured_fraction_max 0.999
_diffrn_reflns_theta_full 24.993
_diffrn_reflns_theta_max 24.993
_diffrn_reflns_theta_min 2.501
_exptl_absorpt_coefficient_mu 13.116
_exptl_crystal_density_diffrn 2.809
_exptl_crystal_description block
_exptl_crystal_F_000 2036
_refine_diff_density_max 4.470
_refine_diff_density_min -4.095
_refine_diff_density_rms 0.804
_refine_ls_extinction_method none
_refine_ls_goodness_of_fit_ref 1.144
_refine_ls_hydrogen_treatment undef
_refine_ls_matrix_type full
_refine_ls_number_parameters 115
_refine_ls_number_reflns 2658
_refine_ls_number_restraints 191
_refine_ls_restrained_S_all 1.140
_refine_ls_R_factor_all 0.1714
_refine_ls_R_factor_gt 0.1628
_refine_ls_shift/su_max 0.014
_refine_ls_shift/su_mean 0.000
_refine_ls_structure_factor_coef Fsqd
_refine_ls_weighting_details 'w=1/[\s^2^(Fo^2^)+(0.5000P)^2^] where P=(Fo^2^+2Fc^2^)/3'
_refine_ls_weighting_scheme calc
_refine_ls_wR_factor_gt 0.5177
_refine_ls_wR_factor_ref 0.5364
_reflns_Friedel_coverage 0.000
_reflns_number_gt 2204
_reflns_number_total 2660
_reflns_threshold_expression 'I > 2\s(I)'
_cod_data_source_file c9cc09477f2.cif
_cod_data_source_block 2
_cod_original_sg_symbol_H-M 'C 2/m'
_cod_original_formula_sum 'C6  Bi Cl3 I6 N3'
_cod_database_code 7126118
_shelx_shelxl_version_number 2014/7
_shelx_space_group_comment
;
The symmetry employed for this shelxl refinement is uniquely defined
by the following loop, which should always be used as a source of
symmetry information in preference to the above space-group names.
They are only intended as comments.
;

loop_
_space_group_symop_operation_xyz
'x, y, z'
'-x, y, -z'
'x+1/2, y+1/2, z'
'-x+1/2, y+1/2, -z'
'-x, -y, -z'
'x, -y, z'
'-x+1/2, -y+1/2, -z'
'x+1/2, -y+1/2, z'

loop_
_atom_site_label
_atom_site_type_symbol
_atom_site_fract_x
_atom_site_fract_y
_atom_site_fract_z
_atom_site_U_iso_or_equiv
_atom_site_adp_type
_atom_site_occupancy
_atom_site_site_symmetry_order
_atom_site_calc_flag
_atom_site_refinement_flags_posn
_atom_site_refinement_flags_adp
_atom_site_refinement_flags_occupancy
_atom_site_disorder_assembly
_atom_site_disorder_group
Bi1 Bi 0.32808(5) 1.0000 0.30205(9) 0.0574(9) Uani 1 2 d S TU P . .
I3 I 0.24187(10) 1.2538(3) 0.2365(2) 0.0853(11) Uani 1 1 d . U . . .
I4 I 0.33701(17) 1.0000 0.0786(3) 0.0911(13) Uani 1 2 d S TU P . .
I5 I 0.41901(11) 0.7499(3) 0.3791(3) 0.0892(11) Uani 1 1 d . U . . .
I7 I 0.32267(17) 1.0000 0.5319(3) 0.140(2) Uani 1 2 d S TU P . .
C2 C -0.00376(2) 0.5000 0.25366(2) 0.089(9) Uani 1 2 d DS TU P B .
Cl2 Cl 0.0497(3) 0.0000 0.3249(5) 0.0433(16) Uani 1 2 d DS TU P A .
N2 N 0.147(3) 0.0000 0.213(3) 0.130(17) Uani 1 2 d DS TU P . .
C3 C 0.12312(2) 0.0000 0.41285(2) 0.089(9) Uani 1 2 d DS TU P . .
Cl3 Cl 0.0771(6) -0.069(3) 1.0049(14) 0.096(5) Uani 0.5 1 d D U P . .
C5 C 0.15045(2) 0.0000 1.05181(2) 0.107(10) Uani 1 2 d DS TU P . .
C6 C 0.18803(2) 0.0000 0.98846(2) 0.115(12) Uani 1 2 d DS TU P . .
N3 N 0.201(3) 0.0000 0.889(4) 0.142(18) Uani 1 2 d DS TU P . .
N1 N 0.0280(17) 0.5000 0.3697(16) 0.089(10) Uani 1 2 d DS TU P . .
C1 C 0.01879(2) 0.5000 0.16402(2) 0.090(9) Uani 1 2 d DS TU P . .
C4 C 0.13111(2) 0.0000 0.30622(2) 0.099(10) Uani 1 2 d DS TU P A 1
Cl1 Cl 0.0842(4) 0.4414(16) 0.1494(7) 0.067(4) Uani 0.5 1 d D U P B 1

loop_
_atom_site_aniso_label
_atom_site_aniso_U_11
_atom_site_aniso_U_22
_atom_site_aniso_U_33
_atom_site_aniso_U_23
_atom_site_aniso_U_13
_atom_site_aniso_U_12
Bi1 0.0583(12) 0.0568(13) 0.0553(12) 0.000 0.0175(8) 0.000
I3 0.0748(17) 0.0663(15) 0.111(2) 0.0081(11) 0.0278(14) 0.0162(10)
I4 0.103(3) 0.114(3) 0.0621(19) 0.000 0.0365(18) 0.000
I5 0.0738(17) 0.0708(16) 0.122(2) 0.0234(12) 0.0325(15) 0.0169(10)
I7 0.072(2) 0.293(8) 0.062(2) 0.000 0.0306(18) 0.000
C2 0.082(15) 0.129(19) 0.076(13) 0.000 0.052(11) 0.000
Cl2 0.037(2) 0.050(2) 0.040(2) 0.000 0.0100(16) 0.000
N2 0.13(3) 0.16(3) 0.10(2) 0.000 0.05(2) 0.000
C3 0.061(11) 0.106(18) 0.091(14) 0.000 0.014(10) 0.000
Cl3 0.075(8) 0.138(13) 0.085(8) 0.004(8) 0.041(7) -0.019(7)
C5 0.078(11) 0.128(18) 0.113(17) 0.000 0.030(12) 0.000
C6 0.082(14) 0.13(2) 0.138(19) 0.000 0.046(15) 0.000
N3 0.12(3) 0.17(4) 0.15(3) 0.000 0.07(2) 0.000
N1 0.08(2) 0.10(2) 0.086(12) 0.000 0.028(15) 0.000
C1 0.075(12) 0.123(18) 0.090(13) 0.000 0.052(12) 0.000
C4 0.076(13) 0.111(19) 0.125(16) 0.000 0.053(14) 0.000
Cl1 0.064(6) 0.123(10) 0.031(4) -0.006(4) 0.039(4) 0.016(5)

loop_
_atom_type_symbol
_atom_type_description
_atom_type_scat_dispersion_real
_atom_type_scat_dispersion_imag
_atom_type_scat_source
C C 0.0033 0.0016 'International Tables Vol C Tables 4.2.6.8 and 6.1.1.4'
H H 0.0000 0.0000 'International Tables Vol C Tables 4.2.6.8 and 6.1.1.4'
N N 0.0061 0.0033 'International Tables Vol C Tables 4.2.6.8 and 6.1.1.4'
Cl Cl 0.1484 0.1585 'International Tables Vol C Tables 4.2.6.8 and 6.1.1.4'
I I -0.4742 1.8119 'International Tables Vol C Tables 4.2.6.8 and 6.1.1.4'
Bi Bi -4.1077 10.2566 'International Tables Vol C Tables 4.2.6.8 and 6.1.1.4'

loop_
_geom_angle_atom_site_label_1
_geom_angle_atom_site_label_2
_geom_angle_atom_site_label_3
_geom_angle
_geom_angle_site_symmetry_1
_geom_angle_site_symmetry_3
_geom_angle_publ_flag
I3 Bi1 I3 91.81(11) 6_575 . ?
I3 Bi1 I4 91.22(8) 6_575 . ?
I3 Bi1 I4 91.22(8) . . ?
I3 Bi1 I7 89.94(8) 6_575 . ?
I3 Bi1 I7 89.94(8) . . ?
I4 Bi1 I7 178.33(10) . . ?
I3 Bi1 I5 90.19(9) 6_575 . ?
I3 Bi1 I5 177.23(8) . . ?
I4 Bi1 I5 90.65(8) . . ?
I7 Bi1 I5 88.14(8) . . ?
I3 Bi1 I5 177.23(8) 6_575 6_575 ?
I3 Bi1 I5 90.19(9) . 6_575 ?
I4 Bi1 I5 90.65(8) . 6_575 ?
I7 Bi1 I5 88.14(8) . 6_575 ?
I5 Bi1 I5 87.75(11) . 6_575 ?
N1 C2 C1 126.4(18) . . ?
C4 C3 Cl2 82.1(2) . . ?
Cl3 Cl3 C5 71.8(7) 6 . ?
C6 C5 Cl3 127.1(5) . 6 ?
C6 C5 Cl3 127.1(6) . . ?
Cl3 C5 Cl3 36.3(14) 6 . ?
N3 C6 C5 154(3) . . ?
C2 C1 Cl1 135.4(3) . 6_565 ?
C2 C1 Cl1 135.5(3) . . ?
Cl1 C1 Cl1 31.5(9) 6_565 . ?
N2 C4 C3 172(3) . . ?
Cl1 Cl1 C1 74.2(4) 6_565 . ?

loop_
_geom_bond_atom_site_label_1
_geom_bond_atom_site_label_2
_geom_bond_distance
_geom_bond_site_symmetry_2
_geom_bond_publ_flag
Bi1 I3 3.050(2) 6_575 ?
Bi1 I3 3.050(2) . ?
Bi1 I4 3.053(3) . ?
Bi1 I7 3.101(4) . ?
Bi1 I5 3.115(2) . ?
Bi1 I5 3.115(2) 6_575 ?
C2 N1 1.475(19) . ?
C2 C1 1.50000(7) . ?
Cl2 C3 1.874(6) . ?
N2 C4 1.437(14) . ?
C3 C4 1.50000(7) . ?
Cl3 Cl3 1.18(4) 6 ?
Cl3 C5 1.898(13) . ?
C5 C6 1.50000(6) . ?
C5 Cl3 1.898(13) 6 ?
C6 N3 1.48(2) . ?
C1 Cl1 1.862(9) 6_565 ?
C1 Cl1 1.862(9) . ?
Cl1 Cl1 1.01(3) 6_565 ?

loop_
_geom_torsion_atom_site_label_1
_geom_torsion_atom_site_label_2
_geom_torsion_atom_site_label_3
_geom_torsion_atom_site_label_4
_geom_torsion
_geom_torsion_site_symmetry_1
_geom_torsion_site_symmetry_2
_geom_torsion_site_symmetry_3
_geom_torsion_site_symmetry_4
_geom_torsion_publ_flag
Cl3 Cl3 C5 C6 -104.4(6) 6 . . . ?
Cl3 C5 C6 N3 -23.0(9) 6 . . . ?
Cl3 C5 C6 N3 23.0(9) . . . . ?
N1 C2 C1 Cl1 -22.8(6) . . . 6_565 ?
N1 C2 C1 Cl1 22.8(6) . . . . ?
C2 C1 Cl1 Cl1 -106.7(5) . . . 6_565 ?
